data_4118462
loop_
_publ_author_name
'Debabrata Mukherjee'
'Arkady Ellern'
'Aaron D. Sadow'

_publ_contact_author_address
;1605 Gilman Hall
Department of Chemistry
Iowa State University
Ames IA 50011
USA
;
_publ_contact_author_email sadow@iastate.edu
_publ_contact_author_fax +1-515-294-0105
_publ_contact_author_name 'Aaron D. Sadow'
_publ_contact_author_phone +1-515-294-8069
_publ_section_title
;
 Remarkably Robust Monomeric Alkylperoxyzinc Compounds from
 Tris(oxazolinyl)boratozinc Alkyls and O2
;
_journal_name_full 'Journal of the American Chemical Society'
_journal_page_first 13018
_journal_page_last 13026
_journal_paper_doi 10.1021/ja303440n
_journal_volume 134
_journal_year 2012
_chemical_formula_moiety 'C27 H34 B N3 O3 Zn, C4 H8 O '
_chemical_formula_sum 'C31 H42 B N3 O4 Zn'
_chemical_formula_weight 596.86
_chemical_name_common ToMZnPh
_space_group_IT_number 2
_symmetry_cell_setting triclinic
_symmetry_space_group_name_Hall '-P 1'
_symmetry_space_group_name_H-M 'P -1'
_atom_sites_solution_hydrogens geom
_atom_sites_solution_primary direct
_atom_sites_solution_secondary difmap
_audit_creation_method 'APEX2 v2009.7-0'
_cell_angle_alpha 91.3260(10)
_cell_angle_beta 90.7740(10)
_cell_angle_gamma 115.5050(10)
_cell_formula_units_Z 2
_cell_length_a 10.9684(5)
_cell_length_b 11.3768(5)
_cell_length_c 13.7524(7)
_cell_measurement_reflns_used 9012
_cell_measurement_temperature 153.(2)
_cell_measurement_theta_max 30.5485
_cell_measurement_theta_min 2.4384
_cell_volume 1547.92(13)
_computing_cell_refinement 'SAINT V7.66A (Bruker AXS, 2009)'
_computing_data_collection 'APEX2 Suite (Bruker AXS, 2009)'
_computing_data_reduction 'SAINT V7.66A (Bruker AXS, 2009)'
_computing_molecular_graphics 'XSHELL (Bruker AXS, 2007)'
_computing_publication_material 'APEX2 Suite (Bruker AXS, 2009)'
_computing_structure_refinement 'SHELXL-97 (Sheldrick, 2008)'
_computing_structure_solution 'SHELXS-97 (Sheldrick, 2008)'
_diffrn_ambient_temperature 153.(2)
_diffrn_detector_area_resol_mean 8.3333
_diffrn_measured_fraction_theta_full 0.978
_diffrn_measured_fraction_theta_max 0.978
_diffrn_measurement_device_type 'BRUKER APEX2 CCD Diffractometer'
_diffrn_measurement_method '\w scan'
_diffrn_radiation_monochromator graphite
_diffrn_radiation_type MoK\a
_diffrn_radiation_wavelength 0.71073
_diffrn_reflns_av_R_equivalents 0.0189
_diffrn_reflns_av_sigmaI/netI 0.0284
_diffrn_reflns_limit_h_max 15
_diffrn_reflns_limit_h_min -15
_diffrn_reflns_limit_k_max 16
_diffrn_reflns_limit_k_min -16
_diffrn_reflns_limit_l_max 19
_diffrn_reflns_limit_l_min -19
_diffrn_reflns_number 18472
_diffrn_reflns_theta_full 30.57
_diffrn_reflns_theta_max 30.57
_diffrn_reflns_theta_min 1.98
_exptl_absorpt_coefficient_mu 0.832
_exptl_absorpt_correction_T_max 0.86
_exptl_absorpt_correction_T_min 0.74
_exptl_absorpt_correction_type multi-scan
_exptl_absorpt_process_details 'Sadabs Version 2008/1'
_exptl_crystal_colour colourless
_exptl_crystal_density_diffrn 1.281
_exptl_crystal_description block
_exptl_crystal_F_000 632
_exptl_crystal_size_max 0.26
_exptl_crystal_size_mid 0.22
_exptl_crystal_size_min 0.18
_refine_diff_density_max 1.646
_refine_diff_density_min -1.193
_refine_ls_extinction_method none
_refine_ls_goodness_of_fit_ref 1.026
_refine_ls_hydrogen_treatment constr
_refine_ls_matrix_type full
_refine_ls_number_parameters 367
_refine_ls_number_reflns 9300
_refine_ls_number_restraints 34
_refine_ls_restrained_S_all 1.034
_refine_ls_R_factor_all 0.0560
_refine_ls_R_factor_gt 0.0489
_refine_ls_shift/su_max 0.021
_refine_ls_shift/su_mean 0.001
_refine_ls_structure_factor_coef Fsqd
_refine_ls_weighting_details 'calc w=1/[\s^2^(Fo^2^)+(0.0832P)^2^+1.4992P] where P=(Fo^2^+2Fc^2^)/3'
_refine_ls_weighting_scheme calc
_refine_ls_wR_factor_gt 0.1370
_refine_ls_wR_factor_ref 0.1429
_reflns_number_gt 8153
_reflns_number_total 9300
_reflns_threshold_expression >2sigma(I)
_cod_data_source_file ja303440n_si_006.cif
_cod_data_source_block I
_cod_original_cell_volume 1547.92(14)
_cod_database_code 4118462

loop_
_symmetry_equiv_pos_as_xyz
'x, y, z'
'-x, -y, -z'

loop_
_atom_site_type_symbol
_atom_site_label
_atom_site_fract_x
_atom_site_fract_y
_atom_site_fract_z
_atom_site_U_iso_or_equiv
_atom_site_adp_type
_atom_site_calc_flag
_atom_site_refinement_flags
_atom_site_occupancy
Zn Zn1 0.26457(2) 0.13124(2) 0.286229(15) 0.01913(8) Uani d . 1
B B1 0.3924(2) 0.4341(2) 0.26753(14) 0.0188(4) Uani d . 1
C C1 0.3984(5) 0.1009(4) 0.0524(2) 0.0646(11) Uani d . 1
H H1A 0.4887 0.1511 0.0817 0.097 Uiso calc R 1
H H1B 0.4067 0.0768 -0.0152 0.097 Uiso calc R 1
H H1C 0.3507 0.0218 0.0891 0.097 Uiso calc R 1
C C2 0.3199(2) 0.1828(2) 0.05518(14) 0.0283(4) Uani d . 1
C C3 0.1779(4) 0.1048(4) 0.0149(2) 0.0745(14) Uani d . 1
H H3A 0.136 0.022 0.0482 0.112 Uiso calc R 1
H H3B 0.1809 0.0874 -0.055 0.112 Uiso calc R 1
H H3C 0.1246 0.1542 0.0253 0.112 Uiso calc R 1
C C4 0.3900(2) 0.3130(2) 0.00546(16) 0.0384(5) Uani d . 1
H H4A 0.4745 0.3207 -0.0247 0.046 Uiso calc R 1
H H4B 0.3302 0.3216 -0.0456 0.046 Uiso calc R 1
C C5 0.3712(2) 0.35009(18) 0.16539(12) 0.0200(2) Uani d . 1
C C6 -0.0653(2) 0.1184(2) 0.3628(2) 0.0357(5) Uani d . 1
H H6A -0.0908 0.141 0.2998 0.054 Uiso calc R 1
H H6B -0.1366 0.1053 0.4093 0.054 Uiso calc R 1
H H6C -0.0536 0.0381 0.3551 0.054 Uiso calc R 1
C C7 0.0659(2) 0.2280(2) 0.40012(16) 0.0249(4) Uani d . 1
C C8 0.1089(2) 0.1965(2) 0.49860(18) 0.0357(5) Uani d . 1
H H8A 0.1259 0.119 0.4913 0.054 Uiso calc R 1
H H8B 0.0369 0.1799 0.5451 0.054 Uiso calc R 1
H H8C 0.1916 0.2705 0.5225 0.054 Uiso calc R 1
C C9 0.0640(2) 0.3625(2) 0.4018(2) 0.0325(5) Uani d . 1
H H9A -0.0123 0.3605 0.3615 0.039 Uiso calc R 1
H H9B 0.056 0.3906 0.4691 0.039 Uiso calc R 1
C C10 0.2451(2) 0.37255(18) 0.31923(12) 0.0197(2) Uani d . 1
C C11 0.5988(2) 0.1566(2) 0.3824(2) 0.0425(5) Uani d . 1
H H11A 0.5259 0.0706 0.3655 0.064 Uiso calc R 1
H H11B 0.66 0.1477 0.431 0.064 Uiso calc R 1
H H11C 0.649 0.1947 0.3239 0.064 Uiso calc R 1
C C12 0.5390(2) 0.2443(2) 0.42340(16) 0.0295(4) Uani d . 1
C C13 0.4605(2) 0.1887(2) 0.51425(17) 0.0406(5) Uani d . 1
H H13A 0.4265 0.2492 0.541 0.061 Uiso calc R 1
H H13B 0.52 0.1764 0.5627 0.061 Uiso calc R 1
H H13C 0.3843 0.1047 0.4978 0.061 Uiso calc R 1
C C14 0.6438(2) 0.3857(2) 0.4399(2) 0.0548(9) Uani d . 1
H H14A 0.6575 0.4093 0.5103 0.066 Uiso calc R 1
H H14B 0.7314 0.3987 0.4124 0.066 Uiso calc R 1
C C15 0.4795(2) 0.3811(2) 0.33749(13) 0.0214(2) Uani d . 1
C C16 0.4585(2) 0.5891(2) 0.25143(13) 0.0230(4) Uani d . 1
C C17 0.5984(2) 0.6669(2) 0.25811(16) 0.0305(4) Uani d . 1
H H17 0.6565 0.6275 0.2742 0.037 Uiso calc R 1
C C18 0.6548(2) 0.8002(2) 0.24189(18) 0.0404(5) Uani d . 1
H H18 0.7498 0.8504 0.2476 0.048 Uiso calc R 1
C C19 0.5725(2) 0.8592(2) 0.2176(2) 0.0455(7) Uani d . 1
H H19 0.6105 0.9501 0.207 0.055 Uiso calc R 1
C C20 0.4347(2) 0.7853(2) 0.2087(2) 0.0428(7) Uani d . 1
H H20 0.3777 0.8253 0.1911 0.051 Uiso calc R 1
C C21 0.3786(2) 0.6517(2) 0.22528(17) 0.0323(5) Uani d . 1
H H21 0.2835 0.6022 0.2186 0.039 Uiso calc R 1
C C22 0.1706(2) -0.0595(2) 0.29531(14) 0.0225(4) Uani d . 1
C C23 0.0519(2) -0.1295(2) 0.2398(2) 0.0340(5) Uani d . 1
H H23 0.0178 -0.0827 0.1999 0.041 Uiso calc R 1
C C24 -0.0186(2) -0.2654(2) 0.2406(2) 0.0455(5) Uani d . 1
H H24 -0.0985 -0.3092 0.2016 0.055 Uiso calc R 1
C C25 0.0287(2) -0.3358(2) 0.2988(2) 0.0436(5) Uani d . 1
H H25 -0.0184 -0.4281 0.2998 0.052 Uiso calc R 1
C C26 0.1446(2) -0.2708(2) 0.3548(2) 0.0369(5) Uani d . 1
H H26 0.1776 -0.3182 0.3949 0.044 Uiso calc R 1
C C27 0.2136(2) -0.1353(2) 0.35287(17) 0.0285(4) Uani d . 1
H H27 0.2932 -0.0925 0.3923 0.034 Uiso calc R 1
C C28 0.2529(9) 0.6083(7) 0.8455(5) 0.1387(14) Uani d U 1
H H28A 0.3487 0.6698 0.8375 0.166 Uiso calc R 1
H H28B 0.2333 0.5267 0.8077 0.166 Uiso calc R 1
C C29 0.2198(9) 0.5805(8) 0.9563(5) 0.1466(15) Uani d U 1
H H29A 0.1485 0.4912 0.9647 0.176 Uiso calc R 1
H H29B 0.3014 0.5922 0.9949 0.176 Uiso calc R 1
C C30 0.1743(9) 0.6759(8) 0.9830(7) 0.1490(16) Uani d U 1
H H30A 0.2529 0.7605 0.9975 0.179 Uiso calc R 1
H H30B 0.1198 0.6495 1.0422 0.179 Uiso calc R 1
C C31 0.0791(10) 0.6918(8) 0.8901(5) 0.1488(15) Uani d U 1
H H31A -0.0158 0.6249 0.8895 0.179 Uiso calc R 1
H H31B 0.0823 0.7801 0.8882 0.179 Uiso calc R 1
N N1 0.31517(18) 0.22520(16) 0.15740(12) 0.0224(2) Uani d . 1
N N2 0.17639(17) 0.24988(16) 0.33163(12) 0.0220(2) Uani d . 1
N N3 0.44678(18) 0.25948(17) 0.34954(12) 0.0237(2) Uani d . 1
O O1 0.41929(18) 0.41253(14) 0.08253(11) 0.0295(2) Uani d . 1
O O2 0.19298(16) 0.44937(13) 0.36164(12) 0.0265(2) Uani d . 1
O O3 0.58876(18) 0.46440(16) 0.39031(12) 0.0356(4) Uani d . 1
O O4 0.1593(5) 0.6679(5) 0.8142(4) 0.1400(14) Uani d U 1

loop_
_atom_site_aniso_label
_atom_site_aniso_U_11
_atom_site_aniso_U_22
_atom_site_aniso_U_33
_atom_site_aniso_U_12
_atom_site_aniso_U_13
_atom_site_aniso_U_23
Zn1 0.02327(12) 0.01494(11) 0.01877(11) 0.00778(8) 0.00256(8) 0.00092(6)
B1 0.0217(9) 0.0157(8) 0.0164(8) 0.0057(7) 0.0026(7) -0.0004(5)
C1 0.120(3) 0.056(2) 0.0429(16) 0.061(2) 0.036(2) 0.0125(14)
C2 0.0383(11) 0.0206(9) 0.0179(8) 0.0049(8) 0.0050(8) -0.0025(7)
C3 0.056(2) 0.087(3) 0.0288(13) -0.017(2) -0.0059(13) -0.0086(15)
C4 0.0646(17) 0.0229(10) 0.0178(9) 0.0093(10) 0.0092(10) -0.0016(7)
C5 0.0222(8) 0.0189(8) 0.0174(8) 0.0072(7) 0.0022(5) 0.0011(5)
C6 0.0240(10) 0.0249(10) 0.0563(15) 0.0084(8) 0.0065(10) 0.0048(10)
C7 0.0236(9) 0.0204(8) 0.0332(10) 0.0113(7) 0.0110(7) 0.0051(7)
C8 0.0394(11) 0.0409(13) 0.0300(11) 0.0196(11) 0.0131(9) 0.0094(9)
C9 0.0298(10) 0.0224(9) 0.0482(13) 0.0134(8) 0.0161(9) 0.0048(9)
C10 0.0237(8) 0.0168(8) 0.0189(8) 0.0090(7) 0.0023(5) -0.0007(5)
C11 0.0396(13) 0.0593(17) 0.0418(14) 0.0332(13) 0.0058(11) 0.0108(11)
C12 0.0290(10) 0.0329(11) 0.0275(10) 0.0142(9) -0.0074(8) 0.0018(8)
C13 0.0500(15) 0.0573(16) 0.0231(10) 0.0312(13) -0.0003(10) 0.0032(10)
C14 0.0471(16) 0.0399(14) 0.063(2) 0.0061(11) -0.0334(14) 0.0063(13)
C15 0.0224(8) 0.0212(8) 0.0175(8) 0.0068(7) -0.0015(5) -0.0023(5)
C16 0.0315(10) 0.0165(8) 0.0171(8) 0.0066(7) 0.0057(7) -0.0008(5)
C17 0.0352(11) 0.0229(9) 0.0224(9) 0.0022(8) 0.0053(8) -0.0006(7)
C18 0.0502(15) 0.0219(10) 0.0276(11) -0.0047(10) 0.0089(10) -0.0028(8)
C19 0.079(2) 0.0163(9) 0.0301(11) 0.0089(11) 0.0223(11) 0.0003(8)
C20 0.072(2) 0.0274(11) 0.0378(13) 0.0280(11) 0.0261(13) 0.0117(9)
C21 0.0426(11) 0.0256(10) 0.0316(11) 0.0166(9) 0.0140(9) 0.0090(8)
C22 0.0264(9) 0.0174(8) 0.0245(9) 0.0100(7) 0.0070(7) 0.0014(7)
C23 0.0395(11) 0.0211(9) 0.0369(11) 0.0088(9) -0.0041(9) 0.0014(8)
C24 0.0481(15) 0.0223(11) 0.0537(16) 0.0040(10) -0.0079(11) -0.0041(10)
C25 0.0495(15) 0.0164(9) 0.0600(17) 0.0094(10) 0.0106(13) 0.0027(10)
C26 0.0411(13) 0.0247(10) 0.0521(15) 0.0203(10) 0.0130(11) 0.0121(10)
C27 0.0287(10) 0.0234(9) 0.0365(11) 0.0138(8) 0.0074(8) 0.0067(8)
C28 0.149(3) 0.095(2) 0.132(3) 0.015(2) -0.004(2) 0.026(2)
C29 0.153(3) 0.102(3) 0.136(3) 0.007(2) -0.001(2) 0.023(2)
C30 0.157(4) 0.100(3) 0.136(3) 0.003(3) 0.001(3) 0.013(3)
C31 0.161(4) 0.108(3) 0.140(3) 0.021(2) 0.012(3) 0.023(3)
N1 0.0304(8) 0.0179(7) 0.0152(7) 0.0069(5) 0.0019(5) -0.0014(5)
N2 0.0229(7) 0.0182(7) 0.0257(8) 0.0093(5) 0.0071(5) 0.0027(5)
N3 0.0248(8) 0.0229(8) 0.0232(8) 0.0104(7) -0.0045(5) 0.0006(5)
O1 0.0463(9) 0.0186(5) 0.0165(5) 0.0072(5) 0.0067(5) 0.0002(5)
O2 0.0299(7) 0.0177(5) 0.0332(8) 0.0112(5) 0.0108(5) 0.0010(5)
O3 0.0356(9) 0.0267(8) 0.0342(9) 0.0041(7) -0.0142(7) -0.0012(5)
O4 0.154(3) 0.099(2) 0.135(3) 0.023(2) 0.005(2) 0.022(2)

loop_
_atom_type_symbol
_atom_type_description
_atom_type_scat_dispersion_real
_atom_type_scat_dispersion_imag
_atom_type_scat_source
C C 0.0033 0.0016 'International Tables Vol C Tables 4.2.6.8 and 6.1.1.4'
H H 0.0000 0.0000 'International Tables Vol C Tables 4.2.6.8 and 6.1.1.4'
N N 0.0061 0.0033 'International Tables Vol C Tables 4.2.6.8 and 6.1.1.4'
O O 0.0106 0.0060 'International Tables Vol C Tables 4.2.6.8 and 6.1.1.4'
B B 0.0013 0.0007 'International Tables Vol C Tables 4.2.6.8 and 6.1.1.4'
Zn Zn 0.2839 1.4301 'International Tables Vol C Tables 4.2.6.8 and 6.1.1.4'

loop_
_geom_angle_atom_site_label_1
_geom_angle_atom_site_label_2
_geom_angle_atom_site_label_3
_geom_angle
C22 Zn1 N1 123.71(7)
C22 Zn1 N2 121.52(7)
N1 Zn1 N2 90.89(7)
C22 Zn1 N3 128.90(8)
N1 Zn1 N3 90.85(7)
N2 Zn1 N3 90.38(7)
C16 B1 C5 112.30(15)
C16 B1 C10 116.06(16)
C5 B1 C10 105.66(15)
C16 B1 C15 116.19(16)
C5 B1 C15 103.79(15)
C10 B1 C15 101.39(15)
C2 C1 H1A 109.5
C2 C1 H1B 109.5
H1A C1 H1B 109.5
C2 C1 H1C 109.5
H1A C1 H1C 109.5
H1B C1 H1C 109.5
N1 C2 C3 109.8(2)
N1 C2 C1 109.0(2)
C3 C2 C1 110.3(3)
N1 C2 C4 101.95(16)
C3 C2 C4 111.6(3)
C1 C2 C4 113.9(2)
C2 C3 H3A 109.5
C2 C3 H3B 109.5
H3A C3 H3B 109.5
C2 C3 H3C 109.5
H3A C3 H3C 109.5
H3B C3 H3C 109.5
O1 C4 C2 105.42(16)
O1 C4 H4A 110.7
C2 C4 H4A 110.7
O1 C4 H4B 110.7
C2 C4 H4B 110.7
H4A C4 H4B 108.8
N1 C5 O1 115.43(17)
N1 C5 B1 124.82(16)
O1 C5 B1 119.70(16)
C7 C6 H6A 109.5
C7 C6 H6B 109.5
H6A C6 H6B 109.5
C7 C6 H6C 109.5
H6A C6 H6C 109.5
H6B C6 H6C 109.5
N2 C7 C6 110.89(18)
N2 C7 C8 107.69(17)
C6 C7 C8 111.1(2)
N2 C7 C9 100.84(15)
C6 C7 C9 113.6(2)
C8 C7 C9 112.2(2)
C7 C8 H8A 109.5
C7 C8 H8B 109.5
H8A C8 H8B 109.5
C7 C8 H8C 109.5
H8A C8 H8C 109.5
H8B C8 H8C 109.5
O2 C9 C7 104.62(16)
O2 C9 H9A 110.8
C7 C9 H9A 110.8
O2 C9 H9B 110.8
C7 C9 H9B 110.8
H9A C9 H9B 108.9
N2 C10 O2 114.61(17)
N2 C10 B1 123.19(16)
O2 C10 B1 121.85(16)
C12 C11 H11A 109.5
C12 C11 H11B 109.5
H11A C11 H11B 109.5
C12 C11 H11C 109.5
H11A C11 H11C 109.5
H11B C11 H11C 109.5
N3 C12 C11 109.9(2)
N3 C12 C13 109.0(2)
C11 C12 C13 111.1(2)
N3 C12 C14 101.22(18)
C11 C12 C14 113.0(2)
C13 C12 C14 112.1(2)
C12 C13 H13A 109.5
C12 C13 H13B 109.5
H13A C13 H13B 109.5
C12 C13 H13C 109.5
H13A C13 H13C 109.5
H13B C13 H13C 109.5
O3 C14 C12 105.7(2)
O3 C14 H14A 110.6
C12 C14 H14A 110.6
O3 C14 H14B 110.6
C12 C14 H14B 110.6
H14A C14 H14B 108.7
N3 C15 O3 115.22(18)
N3 C15 B1 123.36(17)
O3 C15 B1 121.36(17)
C21 C16 C17 116.4(2)
C21 C16 B1 121.1(2)
C17 C16 B1 122.4(2)
C18 C17 C16 122.0(3)
C18 C17 H17 119.0
C16 C17 H17 119.0
C19 C18 C17 120.0(3)
C19 C18 H18 120.0
C17 C18 H18 120.0
C18 C19 C20 119.6(2)
C18 C19 H19 120.2
C20 C19 H19 120.2
C19 C20 C21 120.3(3)
C19 C20 H20 119.9
C21 C20 H20 119.9
C16 C21 C20 121.8(2)
C16 C21 H21 119.1
C20 C21 H21 119.1
C27 C22 C23 115.2(2)
C27 C22 Zn1 125.31(16)
C23 C22 Zn1 119.49(16)
C24 C23 C22 122.8(2)
C24 C23 H23 118.6
C22 C23 H23 118.6
C25 C24 C23 119.7(3)
C25 C24 H24 120.2
C23 C24 H24 120.2
C26 C25 C24 119.4(2)
C26 C25 H25 120.3
C24 C25 H25 120.3
C25 C26 C27 120.0(2)
C25 C26 H26 120.0
C27 C26 H26 120.0
C26 C27 C22 122.9(2)
C26 C27 H27 118.5
C22 C27 H27 118.5
O4 C28 C29 103.1(7)
O4 C28 H28A 111.2
C29 C28 H28A 111.2
O4 C28 H28B 111.2
C29 C28 H28B 111.2
H28A C28 H28B 109.1
C30 C29 C28 102.2(7)
C30 C29 H29A 111.3
C28 C29 H29A 111.3
C30 C29 H29B 111.3
C28 C29 H29B 111.3
H29A C29 H29B 109.2
C29 C30 C31 109.5(7)
C29 C30 H30A 109.8
C31 C30 H30A 109.8
C29 C30 H30B 109.8
C31 C30 H30B 109.8
H30A C30 H30B 108.2
O4 C31 C30 93.9(7)
O4 C31 H31A 112.9
C30 C31 H31A 112.9
O4 C31 H31B 112.9
C30 C31 H31B 112.9
H31A C31 H31B 110.4
C5 N1 C2 110.03(16)
C5 N1 Zn1 115.04(13)
C2 N1 Zn1 134.29(13)
C10 N2 C7 110.11(16)
C10 N2 Zn1 116.18(13)
C7 N2 Zn1 131.38(13)
C15 N3 C12 110.02(17)
C15 N3 Zn1 115.75(13)
C12 N3 Zn1 133.02(14)
C5 O1 C4 107.16(16)
C10 O2 C9 106.80(15)
C15 O3 C14 106.80(18)
C31 O4 C28 117.0(7)

loop_
_geom_bond_atom_site_label_1
_geom_bond_atom_site_label_2
_geom_bond_distance
Zn1 C22 1.969(2)
Zn1 N1 2.0476(16)
Zn1 N2 2.0612(16)
Zn1 N3 2.0649(17)
B1 C16 1.614(3)
B1 C5 1.637(3)
B1 C10 1.640(3)
B1 C15 1.644(3)
C1 C2 1.518(4)
C1 H1A 0.98
C1 H1B 0.98
C1 H1C 0.98
C2 N1 1.484(2)
C2 C3 1.511(4)
C2 C4 1.528(3)
C3 H3A 0.98
C3 H3B 0.98
C3 H3C 0.98
C4 O1 1.459(3)
C4 H4A 0.99
C4 H4B 0.99
C5 N1 1.284(2)
C5 O1 1.346(2)
C6 C7 1.515(3)
C6 H6A 0.98
C6 H6B 0.98
C6 H6C 0.98
C7 N2 1.483(2)
C7 C8 1.528(3)
C7 C9 1.539(3)
C8 H8A 0.98
C8 H8B 0.98
C8 H8C 0.98
C9 O2 1.458(3)
C9 H9A 0.99
C9 H9B 0.99
C10 N2 1.286(2)
C10 O2 1.358(2)
C11 C12 1.514(4)
C11 H11A 0.98
C11 H11B 0.98
C11 H11C 0.98
C12 N3 1.488(3)
C12 C13 1.516(3)
C12 C14 1.531(4)
C13 H13A 0.98
C13 H13B 0.98
C13 H13C 0.98
C14 O3 1.453(3)
C14 H14A 0.99
C14 H14B 0.99
C15 N3 1.286(3)
C15 O3 1.352(2)
C16 C21 1.394(3)
C16 C17 1.404(3)
C17 C18 1.395(3)
C17 H17 0.95
C18 C19 1.378(5)
C18 H18 0.95
C19 C20 1.379(5)
C19 H19 0.95
C20 C21 1.399(3)
C20 H20 0.95
C21 H21 0.95
C22 C27 1.400(3)
C22 C23 1.402(3)
C23 C24 1.400(3)
C23 H23 0.95
C24 C25 1.389(4)
C24 H24 0.95
C25 C26 1.377(4)
C25 H25 0.95
C26 C27 1.396(3)
C26 H26 0.95
C27 H27 0.95
C28 O4 1.517(10)
C28 C29 1.579(11)
C28 H28A 0.99
C28 H28B 0.99
C29 C30 1.420(12)
C29 H29A 0.99
C29 H29B 0.99
C30 C31 1.702(12)
C30 H30A 0.99
C30 H30B 0.99
C31 O4 1.468(10)
C31 H31A 0.99
C31 H31B 0.99
